data_2238941
loop_
_publ_author_name
'Smith, Graham'

_publ_section_title
;
 Poly[\m-aqua-\m~5~-[2-(2,3,6-trichlorophenyl)acetato]-caesium]
;
_journal_coeditor_code WM2781
_journal_issue 12
_journal_name_full 'Acta Crystallographica Section E'
_journal_page_first m628
_journal_paper_doi 10.1107/S1600536813029395
_journal_volume 69
_journal_year 2013
_chemical_formula_iupac '[Cs (C8 H4 Cl3 O2) (H2 O)]'
_chemical_formula_moiety 'C8 H4 Cl3 O2, H2 O, Cs'
_chemical_formula_sum 'C8 H6 Cl3 Cs O3'
_chemical_formula_weight 389.39
_chemical_name_common 'caesium 2,3,6-trichlorophenylacetate monohydrate'
_chemical_name_systematic
;
Poly[\m-aqua-\m~5~-[2-(2,3,6-trichlorophenyl)acetato]-caesium]
;
_space_group_IT_number 14
_symmetry_cell_setting monoclinic
_symmetry_space_group_name_Hall '-P 2ybc'
_symmetry_space_group_name_H-M 'P 1 21/c 1'
_atom_sites_solution_hydrogens geom
_atom_sites_solution_primary direct
_atom_sites_solution_secondary difmap
_audit_creation_method SHELXL-97
_cell_angle_alpha 90.00
_cell_angle_beta 98.127(6)
_cell_angle_gamma 90.00
_cell_formula_units_Z 4
_cell_length_a 17.0606(12)
_cell_length_b 4.9834(3)
_cell_length_c 13.9283(10)
_cell_measurement_reflns_used 2248
_cell_measurement_temperature 200.0(10)
_cell_measurement_theta_max 28.02
_cell_measurement_theta_min 3.34
_cell_volume 1172.29(14)
_computing_cell_refinement 'CrysAlis PRO (Agilent, 2012)'
_computing_data_collection 'CrysAlis PRO (Agilent, 2012)'
_computing_data_reduction 'CrysAlis PRO (Agilent, 2012)'
_computing_molecular_graphics 'PLATON (Spek, 2009)'
_computing_publication_material 'PLATON (Spek, 2009)'
_computing_structure_refinement 'SHELXL97 (Sheldrick, 2008) within WinGX (Farrugia, 2012)'
_computing_structure_solution 'SIR92 (Altomare <i>et al.</i>, 1993)'
_diffrn_ambient_temperature 200.0(10)
_diffrn_detector_area_resol_mean 16.077
_diffrn_measured_fraction_theta_full 0.998
_diffrn_measured_fraction_theta_max 0.998
_diffrn_measurement_device_type 'Oxford Diffraction Gemini-S CCD-detector diffractometer'
_diffrn_measurement_method '\w scans'
_diffrn_radiation_monochromator graphite
_diffrn_radiation_source 'Enhance (Mo) X-ray source'
_diffrn_radiation_type MoK\a
_diffrn_radiation_wavelength 0.71073
_diffrn_reflns_av_R_equivalents 0.0335
_diffrn_reflns_av_sigmaI/netI 0.0338
_diffrn_reflns_limit_h_max 21
_diffrn_reflns_limit_h_min -20
_diffrn_reflns_limit_k_max 6
_diffrn_reflns_limit_k_min -6
_diffrn_reflns_limit_l_max 12
_diffrn_reflns_limit_l_min -17
_diffrn_reflns_number 7585
_diffrn_reflns_theta_full 25.99
_diffrn_reflns_theta_max 25.99
_diffrn_reflns_theta_min 3.35
_diffrn_standards_number 0
_exptl_absorpt_coefficient_mu 3.824
_exptl_absorpt_correction_T_max 0.980
_exptl_absorpt_correction_T_min 0.582
_exptl_absorpt_correction_type multi-scan
_exptl_absorpt_process_details '(<i>CrysAlis PRO</i>; Agilent, 2012)'
_exptl_crystal_colour colourless
_exptl_crystal_density_diffrn 2.206
_exptl_crystal_density_method 'not measured'
_exptl_crystal_description plate
_exptl_crystal_F_000 736
_exptl_crystal_size_max 0.20
_exptl_crystal_size_mid 0.15
_exptl_crystal_size_min 0.07
_refine_diff_density_max 2.176
_refine_diff_density_min -1.862
_refine_ls_extinction_method none
_refine_ls_goodness_of_fit_ref 1.089
_refine_ls_hydrogen_treatment constr
_refine_ls_matrix_type full
_refine_ls_number_parameters 136
_refine_ls_number_reflns 2284
_refine_ls_number_restraints 0
_refine_ls_restrained_S_all 1.089
_refine_ls_R_factor_all 0.0629
_refine_ls_R_factor_gt 0.0495
_refine_ls_shift/su_max 0.001
_refine_ls_shift/su_mean 0.000
_refine_ls_structure_factor_coef Fsqd
_refine_ls_weighting_details 'calc w=1/[\s^2^(Fo^2^)+(0.0285P)^2^+9.056P] where P=(Fo^2^+2Fc^2^)/3'
_refine_ls_weighting_scheme calc
_refine_ls_wR_factor_gt 0.1029
_refine_ls_wR_factor_ref 0.1113
_reflns_number_gt 1873
_reflns_number_total 2284
_reflns_threshold_expression I>2\s(I)
_cod_data_source_file wm2781.cif
_cod_data_source_block I
_cod_original_sg_symbol_H-M 'P 21/c'
_cod_database_code 2238941

loop_
_symmetry_equiv_pos_as_xyz
'x, y, z'
'-x, y+1/2, -z+1/2'
'-x, -y, -z'
'x, -y+1/2, z+1/2'

loop_
_atom_site_aniso_label
_atom_site_aniso_U_11
_atom_site_aniso_U_22
_atom_site_aniso_U_33
_atom_site_aniso_U_12
_atom_site_aniso_U_13
_atom_site_aniso_U_23
Cs1 0.0581(3) 0.0302(3) 0.0667(4) -0.0028(2) 0.0012(2) 0.0010(2)
Cl2 0.0655(12) 0.0500(11) 0.0322(9) -0.0108(9) -0.0020(8) 0.0071(8)
Cl3 0.0487(12) 0.0503(12) 0.0787(15) 0.0179(9) -0.0157(10) -0.0073(11)
Cl6 0.0477(11) 0.0492(11) 0.0530(11) 0.0041(9) -0.0016(8) 0.0152(9)
O1W 0.067(4) 0.073(4) 0.061(3) -0.041(3) 0.031(3) -0.027(3)
O12 0.039(3) 0.075(4) 0.049(3) -0.016(3) 0.021(2) -0.026(3)
O13 0.061(4) 0.081(4) 0.083(4) -0.042(3) 0.041(3) -0.050(4)
C1 0.025(3) 0.026(3) 0.031(3) -0.006(3) 0.003(2) -0.004(3)
C2 0.035(4) 0.032(3) 0.029(3) -0.011(3) -0.002(3) -0.004(3)
C3 0.022(3) 0.034(3) 0.051(4) 0.003(3) -0.006(3) -0.011(3)
C4 0.032(4) 0.051(4) 0.039(4) -0.001(3) 0.011(3) -0.017(3)
C5 0.042(4) 0.047(4) 0.030(3) -0.009(3) 0.013(3) -0.005(3)
C6 0.025(3) 0.030(3) 0.039(4) -0.002(3) -0.004(3) -0.003(3)
C11 0.035(4) 0.035(4) 0.038(4) -0.003(3) 0.010(3) -0.010(3)
C12 0.038(4) 0.026(3) 0.029(3) 0.001(3) 0.008(3) -0.005(3)

loop_
_atom_site_type_symbol
_atom_site_label
_atom_site_fract_x
_atom_site_fract_y
_atom_site_fract_z
_atom_site_U_iso_or_equiv
_atom_site_thermal_displace_type
_atom_site_calc_flag
_atom_site_refinement_flags
_atom_site_occupancy
Cs Cs1 0.91683(3) 1.08611(9) 0.65098(4) 0.0524(2) Uani d . 1.000
Cl Cl2 0.66412(12) 1.1809(4) 0.23490(12) 0.0501(6) Uani d . 1.000
Cl Cl3 0.53476(12) 1.4225(4) 0.34892(17) 0.0616(8) Uani d . 1.000
Cl Cl6 0.76993(11) 0.5765(4) 0.54801(14) 0.0508(6) Uani d . 1.000
O O1W 1.0140(3) 0.5882(12) 0.5977(4) 0.065(2) Uani d . 1.000
O O12 0.8947(3) 0.8961(12) 0.2855(4) 0.0529(19) Uani d . 1.000
O O13 0.8658(3) 1.0892(13) 0.4175(5) 0.072(2) Uani d . 1.000
C C1 0.7124(3) 0.8850(12) 0.3931(4) 0.0274(17) Uani d . 1.000
C C2 0.6586(4) 1.0773(13) 0.3521(4) 0.0326(19) Uani d . 1.000
C C3 0.6013(4) 1.1852(14) 0.4022(5) 0.0367(19) Uani d . 1.000
C C4 0.5961(4) 1.1051(15) 0.4948(5) 0.040(2) Uani d . 1.000
C C5 0.6479(4) 0.9137(15) 0.5385(5) 0.039(2) Uani d . 1.000
C C6 0.7052(4) 0.8101(13) 0.4877(5) 0.0322(19) Uani d . 1.000
C C11 0.7748(4) 0.7685(14) 0.3401(5) 0.036(2) Uani d . 1.000
C C12 0.8505(4) 0.9352(12) 0.3479(4) 0.0307(19) Uani d . 1.000
H H4 0.55790 1.17900 0.52840 0.0480 Uiso c R 1.000
H H5 0.64430 0.85520 0.60120 0.0470 Uiso c R 1.000
H H11A 0.75320 0.75000 0.27210 0.0430 Uiso c R 1.000
H H11B 0.78800 0.59030 0.36530 0.0430 Uiso c R 1.000
H H11W 1.06400 0.68180 0.60200 0.0970 Uiso d R 1.000
H H12W 1.02500 0.45100 0.63200 0.0970 Uiso d R 1.000

loop_
_atom_type_symbol
_atom_type_description
_atom_type_scat_dispersion_real
_atom_type_scat_dispersion_imag
_atom_type_scat_source
C C 0.0033 0.0016 'International Tables Vol C Tables 4.2.6.8 and 6.1.1.4'
H H 0.0000 0.0000 'International Tables Vol C Tables 4.2.6.8 and 6.1.1.4'
O O 0.0106 0.0060 'International Tables Vol C Tables 4.2.6.8 and 6.1.1.4'
Cl Cl 0.1484 0.1585 'International Tables Vol C Tables 4.2.6.8 and 6.1.1.4'
Cs Cs -0.3680 2.1192 'International Tables Vol C Tables 4.2.6.8 and 6.1.1.4'

loop_
_geom_angle_atom_site_label_1
_geom_angle_atom_site_label_2
_geom_angle_atom_site_label_3
_geom_angle_site_symmetry_1
_geom_angle_site_symmetry_3
_geom_angle
_geom_angle_publ_flag
Cl6 Cs1 O1W . . 73.58(10) no
Cl6 Cs1 O13 . . 62.95(11) no
Cl6 Cs1 Cl6 . 1_565 85.27(4) no
Cl6 Cs1 O1W . 1_565 143.35(11) no
Cl6 Cs1 O12 . 3_776 136.07(11) no
Cl6 Cs1 O12 . 4_565 64.54(11) no
Cl6 Cs1 O12 . 4_575 129.83(10) no
O1W Cs1 O13 . . 80.93(15) no
Cl6 Cs1 O1W 1_565 . 142.70(11) no
O1W Cs1 O1W . 1_565 105.07(14) no
O1W Cs1 O12 . 3_776 62.90(14) no
O1W Cs1 O12 . 4_565 69.09(14) no
O1W Cs1 O12 . 4_575 151.22(14) no
Cl6 Cs1 O13 1_565 . 62.00(11) no
O1W Cs1 O13 1_565 . 80.54(15) no
O12 Cs1 O13 3_776 . 113.08(14) no
O12 Cs1 O13 4_565 . 124.78(15) no
O12 Cs1 O13 4_575 . 122.59(15) no
Cl6 Cs1 O1W 1_565 1_565 74.34(10) no
Cl6 Cs1 O12 1_565 3_776 134.05(11) no
Cl6 Cs1 O12 1_565 4_565 128.39(10) no
Cl6 Cs1 O12 1_565 4_575 64.16(10) no
O1W Cs1 O12 1_565 3_776 60.21(14) no
O1W Cs1 O12 1_565 4_565 150.59(14) no
O1W Cs1 O12 1_565 4_575 67.16(14) no
O12 Cs1 O12 3_776 4_565 93.30(14) no
O12 Cs1 O12 3_776 4_575 90.73(14) no
O12 Cs1 O12 4_565 4_575 103.50(15) no
Cs1 Cl6 C6 . . 94.4(2) no
Cs1 Cl6 Cs1 . 1_545 85.27(4) no
Cs1 Cl6 C6 1_545 . 173.7(2) no
Cs1 O1W Cs1 . 1_545 105.07(15) no
Cs1 O12 C12 3_776 . 119.0(4) no
Cs1 O12 C12 4_564 . 132.9(4) no
Cs1 O12 C12 4_574 . 114.3(4) no
Cs1 O12 Cs1 3_776 4_564 89.15(14) no
Cs1 O12 Cs1 3_776 4_574 86.76(13) no
Cs1 O12 Cs1 4_564 4_574 103.50(16) no
Cs1 O13 C12 . . 141.3(5) no
Cs1 O1W H12W . . 126.00 no
H11W O1W H12W . . 103.00 no
Cs1 O1W H11W . . 95.00 no
Cs1 O1W H11W 1_545 . 149.00 no
C2 C1 C11 . . 122.6(5) no
C6 C1 C11 . . 121.8(5) no
C2 C1 C6 . . 115.6(5) no
Cl2 C2 C1 . . 118.2(5) no
Cl2 C2 C3 . . 119.7(5) no
C1 C2 C3 . . 122.1(5) no
C2 C3 C4 . . 120.4(6) no
Cl3 C3 C4 . . 118.6(5) no
Cl3 C3 C2 . . 121.0(5) no
C3 C4 C5 . . 119.7(6) no
C4 C5 C6 . . 119.1(6) no
Cl6 C6 C5 . . 116.7(5) no
C1 C6 C5 . . 123.2(6) no
Cl6 C6 C1 . . 120.2(5) no
C1 C11 C12 . . 114.1(5) no
O12 C12 C11 . . 117.1(6) no
O13 C12 C11 . . 118.5(6) no
O12 C12 O13 . . 124.3(7) no
C3 C4 H4 . . 120.00 no
C5 C4 H4 . . 120.00 no
C4 C5 H5 . . 120.00 no
C6 C5 H5 . . 120.00 no
C1 C11 H11A . . 109.00 no
C1 C11 H11B . . 109.00 no
C12 C11 H11A . . 109.00 no
C12 C11 H11B . . 109.00 no
H11A C11 H11B . . 108.00 no

loop_
_geom_bond_atom_site_label_1
_geom_bond_atom_site_label_2
_geom_bond_site_symmetry_2
_geom_bond_distance
_geom_bond_publ_flag
Cs1 Cl6 . 3.711(2) yes
Cs1 O1W . 3.131(6) yes
Cs1 O13 . 3.246(7) yes
Cs1 Cl6 1_565 3.646(2) yes
Cs1 O1W 1_565 3.148(6) yes
Cs1 O12 3_776 3.213(5) yes
Cs1 O12 4_565 3.103(6) yes
Cs1 O12 4_575 3.242(6) yes
Cl2 C2 . 1.727(6) no
Cl3 C3 . 1.732(7) no
Cl6 C6 . 1.737(7) no
O12 C12 . 1.244(8) no
O13 C12 . 1.235(9) no
O1W H11W . 0.9700 no
O1W H12W . 0.8400 no
C1 C2 . 1.392(9) no
C1 C11 . 1.496(9) no
C1 C6 . 1.392(9) no
C2 C3 . 1.387(9) no
C3 C4 . 1.365(10) no
C4 C5 . 1.382(10) no
C5 C6 . 1.385(10) no
C11 C12 . 1.527(10) no
C4 H4 . 0.9300 no
C5 H5 . 0.9300 no
C11 H11A . 0.9700 no
C11 H11B . 0.9700 no

loop_
_geom_hbond_atom_site_label_D
_geom_hbond_atom_site_label_H
_geom_hbond_atom_site_label_A
_geom_hbond_site_symmetry_A
_geom_hbond_distance_DH
_geom_hbond_distance_HA
_geom_hbond_distance_DA
_geom_hbond_angle_DHA
_geom_hbond_publ_flag
O1W H11W O13 3_776 0.97 1.70 2.638(8) 161 yes
O1W H12W O12 3_766 0.84 2.40 3.191(8) 158 yes
C11 H11A Cl2 . 0.97 2.64 3.026(7) 104 no
C11 H11B Cl6 . 0.97 2.61 3.062(7) 109 no

loop_
_geom_torsion_atom_site_label_1
_geom_torsion_atom_site_label_2
_geom_torsion_atom_site_label_3
_geom_torsion_atom_site_label_4
_geom_torsion_site_symmetry_1
_geom_torsion_site_symmetry_3
_geom_torsion_site_symmetry_4
_geom_torsion
_geom_torsion_publ_flag
O1W Cs1 Cl6 C6 . . . -142.6(3) no
O1W Cs1 Cl6 Cs1 . . 1_545 31.08(11) no
O13 Cs1 Cl6 C6 . . . -54.6(3) no
O13 Cs1 Cl6 Cs1 . . 1_545 119.12(12) no
Cl6 Cs1 Cl6 C6 1_565 . . 6.3(2) no
Cl6 Cs1 Cl6 Cs1 1_565 . 1_545 180.00(5) no
O1W Cs1 Cl6 C6 1_565 . . -49.3(3) no
O1W Cs1 Cl6 Cs1 1_565 . 1_545 124.40(17) no
O12 Cs1 Cl6 C6 3_776 . . -150.5(3) no
O12 Cs1 Cl6 Cs1 3_776 . 1_545 23.13(16) no
O12 Cs1 Cl6 C6 4_565 . . 143.2(3) no
O12 Cs1 Cl6 Cs1 4_565 . 1_545 -43.15(11) no
O12 Cs1 Cl6 C6 4_575 . . 56.6(3) no
O12 Cs1 Cl6 Cs1 4_575 . 1_545 -129.68(13) no
Cl6 Cs1 O1W Cs1 . . 1_545 -38.11(11) no
O13 Cs1 O1W Cs1 . . 1_545 -102.44(17) no
Cl6 Cs1 O1W Cs1 1_565 . 1_545 -96.19(19) no
O1W Cs1 O1W Cs1 1_565 . 1_545 180.00(15) no
O12 Cs1 O1W Cs1 3_776 . 1_545 135.7(2) no
O12 Cs1 O1W Cs1 4_565 . 1_545 30.36(15) no
O12 Cs1 O1W Cs1 4_575 . 1_545 110.2(3) no
Cl6 Cs1 O13 C12 . . . -39.5(7) no
O1W Cs1 O13 C12 . . . 36.7(7) no
Cl6 Cs1 O13 C12 1_565 . . -139.1(7) no
O1W Cs1 O13 C12 1_565 . . 143.7(7) no
O12 Cs1 O13 C12 3_776 . . 92.0(7) no
O12 Cs1 O13 C12 4_565 . . -19.9(8) no
O12 Cs1 O13 C12 4_575 . . -161.3(7) no
Cl6 Cs1 Cl6 Cs1 . 1_565 1_565 180.00(4) no
O1W Cs1 Cl6 Cs1 . 1_565 1_565 -125.21(17) no
O13 Cs1 Cl6 Cs1 . 1_565 1_565 -118.22(12) no
Cl6 Cs1 O1W Cs1 . 1_565 1_565 97.39(19) no
O1W Cs1 O1W Cs1 . 1_565 1_565 179.98(16) no
O13 Cs1 O1W Cs1 . 1_565 1_565 102.15(17) no
Cl6 Cs1 O12 Cs1 . 3_776 2_756 -157.48(7) no
Cl6 Cs1 O12 C12 . 3_776 3_776 62.1(5) no
O1W Cs1 O12 Cs1 . 3_776 2_756 -166.04(19) no
O1W Cs1 O12 C12 . 3_776 3_776 53.6(5) no
O13 Cs1 O12 Cs1 . 3_776 2_756 128.20(15) no
O13 Cs1 O12 C12 . 3_776 3_776 -12.2(5) no
Cl6 Cs1 O12 Cs1 . 4_565 1_545 52.02(11) no
Cl6 Cs1 O12 C12 . 4_565 4_565 -91.1(6) no
O1W Cs1 O12 Cs1 . 4_565 1_545 -29.16(14) no
O1W Cs1 O12 C12 . 4_565 4_565 -172.3(6) no
O13 Cs1 O12 Cs1 . 4_565 1_545 32.8(2) no
O13 Cs1 O12 C12 . 4_565 4_565 -110.4(6) no
Cl6 Cs1 O12 Cs1 . 4_575 1_565 -112.05(13) no
Cl6 Cs1 O12 Cs1 . 4_575 2_756 159.60(5) no
Cl6 Cs1 O12 C12 . 4_575 4_575 39.1(5) no
O1W Cs1 O12 Cs1 . 4_575 1_565 109.0(3) no
O1W Cs1 O12 Cs1 . 4_575 2_756 20.7(3) no
O1W Cs1 O12 C12 . 4_575 4_575 -99.8(5) no
O13 Cs1 O12 Cs1 . 4_575 1_565 -31.8(2) no
O13 Cs1 O12 Cs1 . 4_575 2_756 -120.17(14) no
O13 Cs1 O12 C12 . 4_575 4_575 119.3(4) no
Cs1 Cl6 C6 C1 . . . 89.9(5) no
Cs1 Cl6 C6 C5 . . . -90.0(5) no
Cs1 O12 C12 O13 4_564 . . 153.4(5) no
Cs1 O12 C12 O13 4_574 . . -66.4(8) no
Cs1 O12 C12 C11 3_776 . . -142.5(5) no
Cs1 O12 C12 C11 4_564 . . -23.0(9) no
Cs1 O12 C12 C11 4_574 . . 117.2(5) no
Cs1 O12 C12 O13 3_776 . . 33.9(9) no
Cs1 O13 C12 O12 . . . -107.6(8) no
Cs1 O13 C12 C11 . . . 68.8(9) no
C6 C1 C2 C3 . . . -0.5(9) no
C11 C1 C2 Cl2 . . . 0.7(8) no
C6 C1 C2 Cl2 . . . 179.8(5) no
C2 C1 C6 Cl6 . . . -178.8(5) no
C2 C1 C6 C5 . . . 1.1(9) no
C11 C1 C2 C3 . . . -179.6(6) no
C11 C1 C6 Cl6 . . . 0.3(9) no
C11 C1 C6 C5 . . . -179.8(6) no
C2 C1 C11 C12 . . . 85.3(7) no
C6 C1 C11 C12 . . . -93.7(7) no
Cl2 C2 C3 Cl3 . . . 0.2(8) no
Cl2 C2 C3 C4 . . . 179.9(6) no
C1 C2 C3 Cl3 . . . -179.6(5) no
C1 C2 C3 C4 . . . 0.2(10) no
C2 C3 C4 C5 . . . -0.5(11) no
Cl3 C3 C4 C5 . . . 179.2(6) no
C3 C4 C5 C6 . . . 1.1(11) no
C4 C5 C6 Cl6 . . . 178.4(6) no
C4 C5 C6 C1 . . . -1.5(11) no
C1 C11 C12 O12 . . . -160.0(6) no
C1 C11 C12 O13 . . . 23.4(9) no
